data_7009047
loop_
_publ_author_name
'Bhandari, Sonali'
'Frost, Christopher G.'
'Hague, Catherine E.'
'Mahon, Mary F.'
'Molloy, Kieran C.'

_publ_section_title
;
 Synthesis of functionalised (triorganostannyl)tetrazoles:
 supramolecular structures of
 n-[2-(triorganostannyl)tetrazol-5-yl]pyridine (n&#x2005;=&#x2005;2, 3
 or 4)&#x2020;
;
_journal_issue 5
_journal_name_full 'Journal of the Chemical Society, Dalton Transactions'
_journal_page_first 663
_journal_paper_doi 10.1039/a908380d
_journal_year 2000
_chemical_formula_sum 'C18 H35 N5 O2 Sn'
_chemical_formula_weight 472.20
_chemical_name_systematic
; 
 ? 
;
_space_group_IT_number 14
_symmetry_cell_setting monoclinic
_symmetry_space_group_name_Hall '-P 2ybc'
_symmetry_space_group_name_H-M 'P 1 21/c 1'
_atom_sites_solution_hydrogens geom
_atom_sites_solution_primary direct
_atom_sites_solution_secondary difmap
_audit_creation_method SHELXL
_cell_angle_alpha 90.00
_cell_angle_beta 101.31(2)
_cell_angle_gamma 90.00
_cell_formula_units_Z 4
_cell_length_a 10.120(2)
_cell_length_b 14.269(2)
_cell_length_c 16.788(3)
_cell_measurement_temperature 293(2)
_cell_volume 2377.1(7)
_computing_structure_refinement 'SHELXL-93 (Sheldrick, 1993)'
_computing_structure_solution 'SHELXS-86 (Sheldrick, 1990)'
_diffrn_ambient_temperature 293(2)
_diffrn_radiation_monochromator graphite
_diffrn_radiation_source 'fine-focus sealed tube'
_diffrn_radiation_wavelength 0.70930
_diffrn_reflns_av_R_equivalents 0.0290
_diffrn_reflns_av_sigmaI/netI 0.0437
_diffrn_reflns_limit_h_max 11
_diffrn_reflns_limit_h_min 0
_diffrn_reflns_limit_k_max 16
_diffrn_reflns_limit_k_min 0
_diffrn_reflns_limit_l_max 18
_diffrn_reflns_limit_l_min -19
_diffrn_reflns_number 3953
_diffrn_reflns_theta_max 23.93
_diffrn_reflns_theta_min 2.05
_exptl_absorpt_coefficient_mu 1.094
_exptl_crystal_density_diffrn 1.319
_exptl_crystal_F_000 976
_exptl_crystal_size_max 0.2
_exptl_crystal_size_mid 0.2
_exptl_crystal_size_min 0.3
_refine_diff_density_max 0.480
_refine_diff_density_min -0.306
_refine_diff_density_rms 0.070
_refine_ls_extinction_coef 0.0033(5)
_refine_ls_extinction_expression Fc^*^=kFc[1+0.001xFc^2^\l^3^/sin(2\q)]^-1/4^
_refine_ls_extinction_method SHELXL
_refine_ls_goodness_of_fit_all 1.134
_refine_ls_goodness_of_fit_obs 1.201
_refine_ls_matrix_type full
_refine_ls_number_parameters 239
_refine_ls_number_reflns 3712
_refine_ls_number_restraints 3
_refine_ls_restrained_S_all 1.154
_refine_ls_restrained_S_obs 1.210
_refine_ls_R_factor_all 0.1165
_refine_ls_R_factor_obs 0.0491
_refine_ls_shift/esd_max -0.001
_refine_ls_shift/esd_mean 0.000
_refine_ls_structure_factor_coef Fsqd
_refine_ls_weighting_details 'w=1/[\s^2^(Fo^2^)+(0.0559P)^2^+2.1686P] where P=(Fo^2^+2Fc^2^)/3'
_refine_ls_weighting_scheme calc
_refine_ls_wR_factor_all 0.1420
_refine_ls_wR_factor_obs 0.1079
_reflns_number_observed 2065
_reflns_number_total 3722
_reflns_observed_criterion >2sigma(I)
_cod_data_source_file a908380d.txt
_cod_data_source_block 97kcm9
_cod_depositor_comments
;
The following automatic conversions were performed:
'_symmetry_cell_setting' value 'Monoclinic' changed to 'monoclinic'
according to '/home/saulius/struct/CIF-dictionaries/cif_core.dic'
dictionary named 'cif_core.dic' version 2.4.1 from 2010-06-29.

Automatic conversion script
Id: cif_fix_enum 1527 2010-12-29 10:47:43Z saulius 

The following automatic conversions were performed:

'_refine_ls_weighting_scheme' value 'calc
w=1/[\s^2^(Fo^2^)+(0.0559P)^2^+2.1686P] where P=(Fo^2^+2Fc^2^)/3' was
changed to 'calc'. New tag '_refine_ls_weighting_details' was
created. The value of the new tag was set to
'w=1/[\s^2^(Fo^2^)+(0.0559P)^2^+2.1686P] where P=(Fo^2^+2Fc^2^)/3'.

Automatic conversion script
Id: cif_fix_values 3143 2015-03-26 13:38:13Z robertas 
;
_cod_original_sg_symbol_H-M P21/c
_cod_database_code 7009047

loop_
_symmetry_equiv_pos_as_xyz
'x, y, z'
'-x, y+1/2, -z+1/2'
'-x, -y, -z'
'x, -y-1/2, z-1/2'

loop_
_atom_site_aniso_label
_atom_site_aniso_U_11
_atom_site_aniso_U_22
_atom_site_aniso_U_33
_atom_site_aniso_U_23
_atom_site_aniso_U_13
_atom_site_aniso_U_12
Sn1 0.0717(3) 0.0894(4) 0.1067(4) -0.0093(3) -0.0052(2) 0.0015(3)
N1 0.075(4) 0.086(4) 0.120(5) -0.016(4) -0.007(4) 0.005(3)
N2 0.070(4) 0.092(4) 0.107(4) -0.017(4) -0.001(3) 0.007(3)
N3 0.074(4) 0.092(4) 0.118(5) -0.016(4) -0.002(4) 0.010(3)
N4 0.077(4) 0.079(4) 0.099(4) -0.011(3) -0.002(3) 0.005(3)
N5 0.086(4) 0.101(5) 0.093(4) 0.009(4) -0.005(4) -0.005(4)
C1 0.069(4) 0.071(4) 0.083(5) 0.003(4) 0.006(4) 0.006(4)
C2 0.067(4) 0.069(4) 0.080(4) 0.006(4) -0.003(3) 0.004(3)
C3 0.080(5) 0.118(6) 0.107(6) -0.019(5) -0.008(4) 0.013(5)
C4 0.066(4) 0.096(5) 0.104(5) -0.009(5) -0.003(4) 0.003(4)
C5 0.073(5) 0.131(7) 0.125(7) 0.004(6) 0.001(5) 0.015(5)
C6 0.091(6) 0.106(6) 0.100(6) -0.012(5) 0.003(5) 0.003(5)
C7 0.094(7) 0.154(10) 0.304(17) -0.100(11) -0.053(8) 0.037(7)
C8 0.223(17) 0.182(14) 0.344(22) 0.036(14) -0.066(15) 0.120(13)
C9 0.333(29) 0.240(23) 0.376(33) 0.041(22) -0.052(24) 0.034(23)
C10 0.418(33) 0.225(20) 0.365(29) 0.153(22) -0.032(24) -0.007(21)
C11 0.250(18) 0.192(13) 0.151(11) 0.001(10) -0.005(12) -0.016(12)
C12 0.628(68) 0.269(27) 0.240(26) -0.046(23) 0.077(39) -0.049(30)
C13 0.254(27) 0.551(55) 0.431(50) -0.312(49) -0.038(28) -0.014(29)
C14 0.602(51) 0.295(26) 0.218(21) 0.001(20) 0.170(27) 0.050(30)
C15 0.152(11) 0.220(13) 0.225(14) -0.081(11) 0.062(10) -0.079(10)
C16 0.192(20) 0.555(53) 0.276(25) 0.130(26) 0.094(19) -0.042(24)
C17 0.471(54) 0.288(29) 0.290(30) -0.023(23) -0.165(34) 0.097(32)
C18 0.151(13) 0.365(27) 0.240(18) -0.053(17) 0.070(13) 0.020(14)
O1 0.080(3) 0.110(4) 0.116(4) -0.026(3) -0.011(3) -0.009(3)
O2 0.086(3) 0.108(4) 0.105(4) -0.003(3) 0.007(3) -0.013(3)

loop_
_atom_site_label
_atom_site_type_symbol
_atom_site_fract_x
_atom_site_fract_y
_atom_site_fract_z
_atom_site_U_iso_or_equiv
_atom_site_thermal_displace_type
_atom_site_occupancy
_atom_site_calc_flag
_atom_site_refinement_flags
_atom_site_disorder_group
Sn1 Sn 0.56565(5) 0.18469(4) 0.80880(3) 0.0924(3) Uani 1 d . .
N1 N 0.6717(6) 0.2933(4) 0.9068(4) 0.097(2) Uani 1 d . .
N2 N 0.8040(6) 0.2955(4) 0.9355(4) 0.092(2) Uani 1 d . .
N3 N 0.6096(6) 0.3535(5) 0.9464(4) 0.098(2) Uani 1 d . .
N4 N 0.7012(6) 0.3964(4) 1.0021(3) 0.088(2) Uani 1 d . .
N5 N 1.2011(7) 0.4319(5) 1.1370(4) 0.096(2) Uani 1 d . .
C1 C 0.8184(7) 0.3598(5) 0.9941(4) 0.076(2) Uani 1 d . .
C2 C 0.9495(6) 0.3857(5) 1.0436(4) 0.075(2) Uani 1 d . .
C3 C 1.0661(8) 0.3494(6) 1.0263(5) 0.105(3) Uani 1 d . .
H3 H 1.0632(8) 0.3081(6) 0.9832(5) 0.126 Uiso 1 calc R .
C4 C 0.9626(7) 0.4460(5) 1.1065(5) 0.092(2) Uani 1 d . .
H4 H 0.8862(7) 0.4736(5) 1.1194(5) 0.110 Uiso 1 calc R .
C5 C 1.1889(8) 0.3752(7) 1.0743(6) 0.112(3) Uani 1 d . .
H5 H 1.2672(8) 0.3509(7) 1.0611(6) 0.135 Uiso 1 calc R .
C6 C 1.0888(8) 0.4675(6) 1.1522(5) 0.102(2) Uani 1 d . .
H6 H 1.0941(8) 0.5089(6) 1.1954(5) 0.122 Uiso 1 calc R .
C7 C 0.7453(10) 0.1078(9) 0.8178(9) 0.196(7) Uani 1 d . .
H7A H 0.7583(10) 0.0938(9) 0.7633(9) 0.236 Uiso 1 calc R .
H7B H 0.8197(10) 0.1471(9) 0.8434(9) 0.236 Uiso 1 calc R .
C8 C 0.7513(16) 0.0203(12) 0.8629(11) 0.266(10) Uani 1 d . .
H8A H 0.7349(16) 0.0350(12) 0.9166(11) 0.320 Uiso 1 calc R .
H8B H 0.6771(16) -0.0186(12) 0.8364(11) 0.320 Uiso 1 calc R .
C9 C 0.8649(23) -0.0323(17) 0.8728(15) 0.333(13) Uani 1 d . .
H9A H 0.9425(23) 0.0067(17) 0.8936(15) 0.400 Uiso 1 calc R .
H9B H 0.8755(23) -0.0573(17) 0.8207(15) 0.400 Uiso 1 calc R .
C10 C 0.8588(24) -0.1063(15) 0.9269(15) 0.351(15) Uani 1 d . .
H10A H 0.8753(286) -0.0828(36) 0.9815(20) 0.526 Uiso 1 calc R .
H10B H 0.9258(194) -0.1523(97) 0.9216(123) 0.526 Uiso 1 calc R .
H10C H 0.7710(96) -0.1346(129) 0.9146(112) 0.526 Uiso 1 calc R .
C11 C 0.5173(18) 0.2924(10) 0.7223(9) 0.203(6) Uani 1 d D .
H11A H 0.4218(18) 0.2879(10) 0.6992(9) 0.244 Uiso 1 calc R .
H11B H 0.5314(18) 0.3518(10) 0.7509(9) 0.244 Uiso 1 calc R .
C12 C 0.5962(35) 0.2958(18) 0.6496(16) 0.380(20) Uani 1 d D .
H12A H 0.6280(35) 0.2344(18) 0.6372(16) 0.457 Uiso 1 calc R .
H12B H 0.5424(35) 0.3232(18) 0.6009(16) 0.457 Uiso 1 calc R .
C13 C 0.6979(26) 0.3524(25) 0.6841(16) 0.427(29) Uani 1 d D .
H13A H 0.7659(26) 0.3200(25) 0.7232(16) 0.512 Uiso 1 calc R .
H13B H 0.6669(26) 0.4076(25) 0.7086(16) 0.512 Uiso 1 calc R .
C14 C 0.7452(32) 0.3743(19) 0.6044(12) 0.360(17) Uani 1 d D .
H14A H 0.8306(137) 0.3447(172) 0.6051(75) 0.539 Uiso 1 calc R .
H14B H 0.7544(292) 0.4409(23) 0.5992(88) 0.539 Uiso 1 calc R .
H14C H 0.6802(141) 0.3511(180) 0.5593(16) 0.539 Uiso 1 calc R .
C15 C 0.4194(13) 0.1575(10) 0.8782(8) 0.196(6) Uani 1 d . .
H15A H 0.4185(13) 0.0899(10) 0.8844(8) 0.235 Uiso 1 calc R .
H15B H 0.4556(13) 0.1826(10) 0.9317(8) 0.235 Uiso 1 calc R .
C16 C 0.2787(24) 0.1857(22) 0.8601(15) 0.335(18) Uani 1 d . .
H16A H 0.2292(24) 0.1294(22) 0.8403(15) 0.402 Uiso 1 calc R .
H16B H 0.2559(24) 0.1991(22) 0.9124(15) 0.402 Uiso 1 calc R .
C17 C 0.2314(38) 0.2419(20) 0.8199(16) 0.382(25) Uani 1 d . .
H17A H 0.2543(38) 0.2295(20) 0.7674(16) 0.459 Uiso 1 calc R .
H17B H 0.2787(38) 0.2989(20) 0.8400(16) 0.459 Uiso 1 calc R .
C18 C 0.0804(15) 0.2671(17) 0.8024(11) 0.248(9) Uani 1 d . .
H18A H 0.0459(44) 0.2645(125) 0.7450(15) 0.371 Uiso 1 calc R .
H18B H 0.0689(22) 0.3293(48) 0.8218(97) 0.371 Uiso 1 calc R .
H18C H 0.0323(31) 0.2233(74) 0.8296(90) 0.371 Uiso 1 calc R .
O1 O 0.4675(4) 0.0705(4) 0.7158(3) 0.106(2) Uani 1 d . .
O2 O 0.6069(5) -0.0140(4) 0.6148(3) 0.101(2) Uani 1 d . .

loop_
_atom_type_symbol
_atom_type_description
_atom_type_scat_dispersion_real
_atom_type_scat_dispersion_imag
_atom_type_scat_source
C C 0.0033 0.0016 'International Tables Vol C Tables 4.2.6.8 and 6.1.1.4'
H H 0.0000 0.0000 'International Tables Vol C Tables 4.2.6.8 and 6.1.1.4'
N N 0.0061 0.0033 'International Tables Vol C Tables 4.2.6.8 and 6.1.1.4'
O O 0.0106 0.0060 'International Tables Vol C Tables 4.2.6.8 and 6.1.1.4'
Sn Sn -0.6537 1.4246 'International Tables Vol C Tables 4.2.6.8 and 6.1.1.4'

loop_
_geom_angle_atom_site_label_1
_geom_angle_atom_site_label_2
_geom_angle_atom_site_label_3
_geom_angle
_geom_angle_site_symmetry_1
_geom_angle_site_symmetry_3
_geom_angle_publ_flag
C15 Sn1 C7 124.0(7) . . ?
C15 Sn1 C11 115.2(7) . . ?
C7 Sn1 C11 120.8(7) . . ?
C15 Sn1 O1 89.3(4) . . ?
C7 Sn1 O1 86.1(3) . . ?
C11 Sn1 O1 92.1(5) . . ?
C15 Sn1 N1 90.5(4) . . ?
C7 Sn1 N1 91.4(3) . . ?
C11 Sn1 N1 90.8(5) . . ?
O1 Sn1 N1 176.9(2) . . ?
N3 N1 N2 110.4(6) . . ?
N3 N1 Sn1 125.6(5) . . ?
N2 N1 Sn1 123.7(5) . . ?
N1 N2 C1 103.9(6) . . ?
N1 N3 N4 108.6(6) . . ?
C1 N4 N3 105.1(6) . . ?
C5 N5 C6 116.4(7) . . ?
N4 C1 N2 112.1(6) . . ?
N4 C1 C2 124.7(7) . . ?
N2 C1 C2 123.2(6) . . ?
C4 C2 C3 116.8(6) . . ?
C4 C2 C1 122.9(6) . . ?
C3 C2 C1 120.3(7) . . ?
C2 C3 C5 119.1(8) . . ?
C2 C4 C6 120.8(7) . . ?
N5 C5 C3 124.0(8) . . ?
N5 C6 C4 123.0(8) . . ?
C8 C7 Sn1 115.6(11) . . ?
C9 C8 C7 119.1(20) . . ?
C8 C9 C10 110.6(25) . . ?
C12 C11 Sn1 118.0(15) . . ?
C13 C12 C11 98.3(21) . . ?
C12 C13 C14 95.2(23) . . ?
C16 C15 Sn1 127.1(13) . . ?
C17 C16 C15 128.6(31) . . ?
C16 C17 C18 125.8(39) . . ?
Sn1 O1 O2 121.7(2) . . ?
Sn1 O1 N5 125.1(2) . 4_465 ?
O2 O1 N5 106.0(2) . 4_465 ?
O1 O2 N4 116.2(2) . 4_565 ?
O1 O2 N3 93.5(2) . 2_646 ?
N4 O2 N3 118.4(2) 4_565 2_646 ?

loop_
_geom_bond_atom_site_label_1
_geom_bond_atom_site_label_2
_geom_bond_distance
_geom_bond_site_symmetry_2
_geom_bond_publ_flag
Sn1 C15 2.091(12) . ?
Sn1 C7 2.103(10) . ?
Sn1 C11 2.105(14) . ?
Sn1 O1 2.340(5) . ?
Sn1 N1 2.360(6) . ?
N1 N3 1.319(8) . ?
N1 N2 1.331(8) . ?
N2 C1 1.332(8) . ?
N3 N4 1.330(7) . ?
N4 C1 1.327(8) . ?
N5 C5 1.314(10) . ?
N5 C6 1.315(9) . ?
C1 C2 1.468(9) . ?
C2 C4 1.348(9) . ?
C2 C3 1.371(9) . ?
C3 C5 1.391(11) . ?
C4 C6 1.389(9) . ?
C7 C8 1.46(2) . ?
C8 C9 1.36(2) . ?
C9 C10 1.40(2) . ?
C11 C12 1.59(2) . ?
C12 C13 1.35(2) . ?
C13 C14 1.54(2) . ?
C15 C16 1.45(2) . ?
C16 C17 1.10(3) . ?
C17 C18 1.54(3) . ?
O1 O2 2.694(7) . ?
O1 N5 2.760(8) 4_465 ?
O2 N4 2.831(8) 4_565 ?
O2 N3 2.923(8) 2_646 ?
